data_1574129
loop_
_publ_author_name
'Kawatsu, Minaho'
'Fujioka, Taiga'
'Losio, Simona'
'Tritto, Incoronata'
'Nomura, Kotohiro'

_publ_section_title
;
 (Trialkylsilyl-cyclopentadienyl)titanium(iv) dichloride complexes
 containing ketimide ligands, Cp&#x2032;TiCl2(N&#xE001;CtBu2) (Cp&#x2032;
 = Me3SiC5H4, Et3SiC5H4), as efficient catalysts for ethylene
 copolymerisation with norbornene and tetracyclododecene
;
_journal_issue 9
_journal_name_full 'Catalysis Science &amp; Technology'
_journal_page_first 2757
_journal_page_last 2765
_journal_paper_doi 10.1039/D5CY00160A
_journal_volume 15
_journal_year 2025
_chemical_formula_moiety 'C20 H37 Cl2 N Si Ti'
_chemical_formula_sum 'C20 H37 Cl2 N Si Ti'
_chemical_formula_weight 438.37
_chemical_name_systematic C20H37Cl2NSiTi
_space_group_crystal_system orthorhombic
_space_group_IT_number 19
_space_group_name_Hall 'P 2ac 2ab'
_space_group_name_H-M_alt 'P 21 21 21'
_atom_sites_solution_hydrogens geom
_atom_sites_solution_primary iterative
_audit_creation_date 2023-01-23
_audit_creation_method
;
Olex2 1.5
(compiled 2022.04.07 svn.rca3783a0 for OlexSys, GUI svn.r6498)
;
_audit_update_record
;
2024-05-04 deposited with the CCDC.	2025-03-10 downloaded from the CCDC.
;
_cell_angle_alpha 90
_cell_angle_beta 90
_cell_angle_gamma 90
_cell_formula_units_Z 4
_cell_length_a 12.2674(4)
_cell_length_b 13.7760(4)
_cell_length_c 14.0063(4)
_cell_measurement_reflns_used 16728
_cell_measurement_temperature 123(2)
_cell_measurement_theta_max 27.9280
_cell_measurement_theta_min 2.6640
_cell_volume 2367.00(12)
_computing_cell_refinement 'CrysAlisPro 1.171.42.49 (Rigaku OD, 2022)'
_computing_data_collection 'CrysAlisPro 1.171.42.49 (Rigaku OD, 2022)'
_computing_data_reduction 'CrysAlisPro 1.171.42.49 (Rigaku OD, 2022)'
_computing_molecular_graphics 'Olex2 1.5 (Dolomanov et al., 2009)'
_computing_publication_material 'Olex2 1.5 (Dolomanov et al., 2009)'
_computing_structure_refinement 'SHELXL 2018/3 (Sheldrick, 2015)'
_computing_structure_solution 'olex2.solve 1.5 (Bourhis et al., 2015)'
_diffrn_ambient_temperature 123(2)
_diffrn_detector 'Hybrid Pixel Array Detector'
_diffrn_detector_area_resol_mean 5.8140
_diffrn_measured_fraction_theta_full 0.999
_diffrn_measured_fraction_theta_max 0.937
_diffrn_measurement_details
;
List of Runs (angles in degrees, time in seconds):

  # Type    Start    End  Width  t~exp~   \w     \q     \k     \f   Frames
#--------------------------------------------------------------------------
  1  \w    -99.00  81.00   0.25   20.00    --   -9.00   0.00 -36.00  720
  2  \w    -99.00  81.00   0.25   20.00    --   -9.00  55.00  36.00  720
  3  \w    -98.25  81.00   0.25   20.00    --   -9.00  44.00-108.00  717
  4  \w    -99.00 -14.00   0.25   20.00    --   -9.00   0.00-108.00  340
;
_diffrn_measurement_device 'abstract diffractometer'
_diffrn_measurement_device_type 'dtrek-CrysAlisPro-abstract goniometer imported rigaku-d*trek images'
_diffrn_measurement_method '\w scans'
_diffrn_orient_matrix_type 'CrysAlisPro convention (1999,Acta A55,543-557)'
_diffrn_orient_matrix_UB_11 -0.0018591000
_diffrn_orient_matrix_UB_12 -0.0500468000
_diffrn_orient_matrix_UB_13 0.0117529000
_diffrn_orient_matrix_UB_21 0.0035707000
_diffrn_orient_matrix_UB_22 -0.0120019000
_diffrn_orient_matrix_UB_23 -0.0491537000
_diffrn_orient_matrix_UB_31 0.0576839000
_diffrn_orient_matrix_UB_32 -0.0008853000
_diffrn_orient_matrix_UB_33 0.0033845000
_diffrn_radiation_monochromator graphite
_diffrn_radiation_probe x-ray
_diffrn_radiation_type 'Mo K\a'
_diffrn_radiation_wavelength 0.71073
_diffrn_reflns_av_R_equivalents 0.0774
_diffrn_reflns_av_unetI/netI 0.0677
_diffrn_reflns_Laue_measured_fraction_full 0.999
_diffrn_reflns_Laue_measured_fraction_max 0.937
_diffrn_reflns_limit_h_max 15
_diffrn_reflns_limit_h_min -16
_diffrn_reflns_limit_k_max 18
_diffrn_reflns_limit_k_min -17
_diffrn_reflns_limit_l_max 18
_diffrn_reflns_limit_l_min -17
_diffrn_reflns_number 35494
_diffrn_reflns_point_group_measured_fraction_full 0.999
_diffrn_reflns_point_group_measured_fraction_max 0.914
_diffrn_reflns_theta_full 25.242
_diffrn_reflns_theta_max 28.184
_diffrn_reflns_theta_min 2.223
_diffrn_source 'fine-focus sealed X-ray tube'
_diffrn_source_type 'Enhance (Mo) X-ray Source'
_exptl_absorpt_coefficient_mu 0.642
_exptl_absorpt_correction_T_max 0.987
_exptl_absorpt_correction_T_min 0.977
_exptl_absorpt_correction_type multi-scan
_exptl_absorpt_process_details
;
CrysAlisPro 1.171.42.49 (Rigaku Oxford Diffraction, 2022)
Empirical absorption correction using spherical harmonics,
implemented in SCALE3 ABSPACK scaling algorithm.
;
_exptl_crystal_colour violet
_exptl_crystal_colour_primary violet
_exptl_crystal_density_diffrn 1.230
_exptl_crystal_description needle
_exptl_crystal_F_000 936
_exptl_crystal_size_max 0.243
_exptl_crystal_size_mid 0.03
_exptl_crystal_size_min 0.02
_refine_diff_density_max 0.563
_refine_diff_density_min -0.404
_refine_diff_density_rms 0.073
_refine_ls_abs_structure_details
;
 Refined as an inversion twin.
;
_refine_ls_abs_structure_Flack 0.22(4)
_refine_ls_extinction_method none
_refine_ls_goodness_of_fit_ref 1.044
_refine_ls_hydrogen_treatment constr
_refine_ls_matrix_type full
_refine_ls_number_parameters 236
_refine_ls_number_reflns 5835
_refine_ls_number_restraints 0
_refine_ls_restrained_S_all 1.044
_refine_ls_R_factor_all 0.0624
_refine_ls_R_factor_gt 0.0460
_refine_ls_shift/su_max 0.001
_refine_ls_shift/su_mean 0.000
_refine_ls_structure_factor_coef Fsqd
_refine_ls_weighting_details 'w=1/[\s^2^(Fo^2^)+(0.0600P)^2^+0.4209P] where P=(Fo^2^+2Fc^2^)/3'
_refine_ls_weighting_scheme calc
_refine_ls_wR_factor_gt 0.1053
_refine_ls_wR_factor_ref 0.1109
_reflns_Friedel_coverage 0.736
_reflns_Friedel_fraction_full 1.000
_reflns_Friedel_fraction_max 0.884
_reflns_number_gt 4384
_reflns_number_total 5835
_reflns_threshold_expression 'I > 2\s(I)'
_cod_data_source_file d5cy00160a2.cif
_cod_data_source_block TESCP-Ket_
_cod_depositor_comments 'Adding full bibliography for 1574128--1574129.cif.'
_cod_database_code 1574129
_shelx_shelxl_version_number 2018/3
_chemical_oxdiff_formula 'C11 H10 N O'
_shelx_space_group_comment
;
The symmetry employed for this shelxl refinement is uniquely defined
by the following loop, which should always be used as a source of
symmetry information in preference to the above space-group names.
They are only intended as comments.
;
_shelx_estimated_absorpt_t_max 0.987
_shelx_estimated_absorpt_t_min 0.860
_olex2_refinement_description
;
1. Twinned data refinement
 Scales: 0.78(4)
 0.22(4)
2. Fixed Uiso
 At 1.2 times of:
  All C(H) groups, All C(H,H) groups
 At 1.5 times of:
  All C(H,H,H) groups
3.a Secondary CH2 refined with riding coordinates:
 C15(H15A,H15B), C17(H17A,H17B), C19(H19A,H19B)
3.b Aromatic/amide H refined with riding coordinates:
 C2(H2), C3(H3), C4(H4), C5(H5)
3.c Idealised Me refined as rotating group:
 C8(H8A,H8B,H8C), C9(H9A,H9B,H9C), C10(H10A,H10B,H10C), C12(H12A,H12B,H12C),
 C13(H13A,H13B,H13C), C14(H14A,H14B,H14C), C16(H16A,H16B,H16C), C18(H18A,H18B,
 H18C), C20(H20A,H20B,H20C)
;
_olex2_submission_special_instructions 'No special instructions were received'
_oxdiff_exptl_absorpt_empirical_details
;
Empirical correction (ABSPACK) includes:
- Absorption correction using spherical harmonics
- Frame scaling
- Detector area scaling
;
_oxdiff_exptl_absorpt_empirical_full_max 1.799
_oxdiff_exptl_absorpt_empirical_full_min 0.708

loop_
_space_group_symop_operation_xyz
'x, y, z'
'-x+1/2, -y, z+1/2'
'-x, y+1/2, -z+1/2'
'x+1/2, -y+1/2, -z'

loop_
_atom_site_label
_atom_site_type_symbol
_atom_site_fract_x
_atom_site_fract_y
_atom_site_fract_z
_atom_site_U_iso_or_equiv
_atom_site_adp_type
_atom_site_occupancy
_atom_site_site_symmetry_order
_atom_site_calc_flag
_atom_site_refinement_flags_posn
_atom_site_refinement_flags_adp
_atom_site_refinement_flags_occupancy
_atom_site_disorder_assembly
_atom_site_disorder_group
Ti1 Ti 0.57261(5) 0.68053(5) 0.52822(5) 0.02436(18) Uani 1 1 d . . . . .
Cl1 Cl 0.46060(8) 0.66809(8) 0.65849(7) 0.0338(3) Uani 1 1 d . . . . .
Cl2 Cl 0.45935(9) 0.62789(8) 0.40869(8) 0.0415(3) Uani 1 1 d . . . . .
Si1 Si 0.63044(10) 0.41229(8) 0.51613(8) 0.0295(3) Uani 1 1 d . . . . .
N1 N 0.5869(2) 0.8126(2) 0.5122(2) 0.0247(7) Uani 1 1 d . . . . .
C1 C 0.6819(3) 0.5400(3) 0.5291(3) 0.0269(8) Uani 1 1 d . . . . .
C2 C 0.7018(3) 0.5933(3) 0.6150(3) 0.0283(9) Uani 1 1 d . . . . .
H2 H 0.684952 0.571604 0.677650 0.034 Uiso 1 1 calc R U . . .
C3 C 0.7499(3) 0.6824(3) 0.5920(4) 0.0385(10) Uani 1 1 d . . . . .
H3 H 0.771827 0.730812 0.636336 0.046 Uiso 1 1 calc R U . . .
C4 C 0.7603(3) 0.6880(3) 0.4919(4) 0.0420(11) Uani 1 1 d . . . . .
H4 H 0.789628 0.740708 0.456585 0.050 Uiso 1 1 calc R U . . .
C5 C 0.7188(3) 0.6004(3) 0.4541(3) 0.0374(11) Uani 1 1 d . . . . .
H5 H 0.716038 0.584452 0.388174 0.045 Uiso 1 1 calc R U . . .
C6 C 0.5889(3) 0.9044(3) 0.5023(3) 0.0264(9) Uani 1 1 d . . . . .
C7 C 0.5874(3) 0.9673(3) 0.5950(3) 0.0311(9) Uani 1 1 d . . . . .
C8 C 0.6363(5) 0.9078(4) 0.6781(3) 0.0496(12) Uani 1 1 d . . . . .
H8A H 0.598275 0.845453 0.683064 0.074 Uiso 1 1 calc R U . . .
H8B H 0.627718 0.943913 0.737943 0.074 Uiso 1 1 calc R U . . .
H8C H 0.713918 0.896359 0.666058 0.074 Uiso 1 1 calc R U . . .
C9 C 0.4681(4) 0.9862(4) 0.6211(4) 0.0501(13) Uani 1 1 d . . . . .
H9A H 0.434155 1.026381 0.571635 0.075 Uiso 1 1 calc R U . . .
H9B H 0.464539 1.020099 0.682579 0.075 Uiso 1 1 calc R U . . .
H9C H 0.429203 0.924255 0.625917 0.075 Uiso 1 1 calc R U . . .
C10 C 0.6500(5) 1.0611(4) 0.5887(4) 0.0518(13) Uani 1 1 d . . . . .
H10A H 0.727029 1.047157 0.576527 0.078 Uiso 1 1 calc R U . . .
H10B H 0.642938 1.096672 0.649044 0.078 Uiso 1 1 calc R U . . .
H10C H 0.620616 1.100660 0.536539 0.078 Uiso 1 1 calc R U . . .
C11 C 0.5891(3) 0.9458(3) 0.3997(3) 0.0321(9) Uani 1 1 d . . . . .
C12 C 0.5723(6) 0.8636(4) 0.3283(4) 0.0615(15) Uani 1 1 d . . . . .
H12A H 0.633270 0.817796 0.332815 0.092 Uiso 1 1 calc R U . . .
H12B H 0.568904 0.890271 0.263565 0.092 Uiso 1 1 calc R U . . .
H12C H 0.504013 0.829753 0.342824 0.092 Uiso 1 1 calc R U . . .
C13 C 0.4961(4) 1.0185(4) 0.3854(4) 0.0517(14) Uani 1 1 d . . . . .
H13A H 0.426077 0.984408 0.388683 0.078 Uiso 1 1 calc R U . . .
H13B H 0.503519 1.049693 0.322870 0.078 Uiso 1 1 calc R U . . .
H13C H 0.499078 1.068019 0.435631 0.078 Uiso 1 1 calc R U . . .
C14 C 0.6988(4) 0.9934(4) 0.3788(4) 0.0554(14) Uani 1 1 d . . . . .
H14A H 0.706699 1.051975 0.417818 0.083 Uiso 1 1 calc R U . . .
H14B H 0.702624 1.010853 0.311017 0.083 Uiso 1 1 calc R U . . .
H14C H 0.757679 0.947822 0.394002 0.083 Uiso 1 1 calc R U . . .
C15 C 0.4923(4) 0.4017(4) 0.5691(4) 0.0451(12) Uani 1 1 d . . . . .
H15A H 0.491775 0.437594 0.630333 0.054 Uiso 1 1 calc R U . . .
H15B H 0.439915 0.434312 0.525912 0.054 Uiso 1 1 calc R U . . .
C16 C 0.4512(4) 0.2978(3) 0.5879(4) 0.0508(13) Uani 1 1 d . . . . .
H16A H 0.446380 0.262485 0.527314 0.076 Uiso 1 1 calc R U . . .
H16B H 0.379030 0.300522 0.617733 0.076 Uiso 1 1 calc R U . . .
H16C H 0.502121 0.264338 0.630601 0.076 Uiso 1 1 calc R U . . .
C17 C 0.7301(3) 0.3312(3) 0.5793(3) 0.0319(9) Uani 1 1 d . . . . .
H17A H 0.708605 0.262995 0.567470 0.038 Uiso 1 1 calc R U . . .
H17B H 0.802809 0.340880 0.550180 0.038 Uiso 1 1 calc R U . . .
C18 C 0.7406(4) 0.3459(4) 0.6873(3) 0.0414(12) Uani 1 1 d . . . . .
H18A H 0.765070 0.412315 0.700374 0.062 Uiso 1 1 calc R U . . .
H18B H 0.793826 0.299737 0.713027 0.062 Uiso 1 1 calc R U . . .
H18C H 0.669663 0.335064 0.717671 0.062 Uiso 1 1 calc R U . . .
C19 C 0.6377(5) 0.3834(4) 0.3837(4) 0.0543(14) Uani 1 1 d . . . . .
H19A H 0.587764 0.427642 0.349196 0.065 Uiso 1 1 calc R U . . .
H19B H 0.712611 0.396992 0.360933 0.065 Uiso 1 1 calc R U . . .
C20 C 0.6089(5) 0.2801(4) 0.3578(4) 0.0612(15) Uani 1 1 d . . . . .
H20A H 0.621255 0.269872 0.289429 0.092 Uiso 1 1 calc R U . . .
H20B H 0.532051 0.268056 0.372781 0.092 Uiso 1 1 calc R U . . .
H20C H 0.654733 0.235305 0.394496 0.092 Uiso 1 1 calc R U . . .

loop_
_atom_site_aniso_label
_atom_site_aniso_U_11
_atom_site_aniso_U_22
_atom_site_aniso_U_33
_atom_site_aniso_U_23
_atom_site_aniso_U_13
_atom_site_aniso_U_12
Ti1 0.0196(3) 0.0272(4) 0.0263(4) -0.0007(3) -0.0031(3) 0.0016(3)
Cl1 0.0264(5) 0.0391(6) 0.0357(5) 0.0045(5) 0.0046(4) -0.0020(4)
Cl2 0.0435(6) 0.0377(6) 0.0434(6) -0.0097(5) -0.0204(5) 0.0058(5)
Si1 0.0351(6) 0.0279(6) 0.0253(5) -0.0008(5) -0.0057(5) 0.0025(5)
N1 0.0227(15) 0.0287(18) 0.0228(16) -0.0019(14) -0.0021(13) -0.0003(13)
C1 0.0203(19) 0.029(2) 0.031(2) 0.0034(18) -0.0003(18) 0.0050(15)
C2 0.0203(19) 0.033(2) 0.031(2) 0.0010(18) -0.0094(17) 0.0073(17)
C3 0.022(2) 0.036(2) 0.058(3) -0.002(2) -0.014(2) 0.0024(19)
C4 0.023(2) 0.036(2) 0.067(3) 0.012(2) 0.009(2) 0.0038(19)
C5 0.033(2) 0.042(3) 0.037(2) 0.007(2) 0.013(2) 0.013(2)
C6 0.0178(18) 0.034(2) 0.027(2) -0.0042(17) 0.0003(15) 0.0009(15)
C7 0.023(2) 0.038(2) 0.032(2) -0.0081(18) 0.0007(18) -0.0019(17)
C8 0.062(3) 0.053(3) 0.034(2) -0.014(2) -0.010(2) -0.003(3)
C9 0.039(3) 0.065(3) 0.046(3) -0.015(3) 0.003(2) -0.001(2)
C10 0.055(3) 0.043(3) 0.057(3) -0.015(2) 0.002(3) -0.015(2)
C11 0.029(2) 0.037(2) 0.030(2) 0.0027(19) 0.0013(18) 0.0026(17)
C12 0.107(5) 0.054(3) 0.024(2) 0.002(2) -0.008(3) 0.002(3)
C13 0.039(3) 0.068(4) 0.049(3) 0.023(3) 0.002(2) 0.006(2)
C14 0.044(3) 0.071(4) 0.051(3) 0.009(3) 0.014(3) -0.006(3)
C15 0.031(2) 0.036(3) 0.069(3) 0.007(2) -0.004(2) -0.0031(19)
C16 0.054(3) 0.044(3) 0.054(3) -0.002(2) -0.003(3) -0.017(2)
C17 0.033(2) 0.028(2) 0.035(2) 0.0050(18) -0.0030(18) 0.0043(18)
C18 0.039(3) 0.053(3) 0.032(2) 0.012(2) -0.008(2) 0.001(2)
C19 0.084(4) 0.042(3) 0.037(3) 0.004(2) -0.011(3) -0.001(3)
C20 0.088(4) 0.058(3) 0.037(3) -0.007(3) -0.005(3) 0.001(3)

loop_
_atom_type_symbol
_atom_type_description
_atom_type_scat_dispersion_real
_atom_type_scat_dispersion_imag
_atom_type_scat_source
C C 0.0033 0.0016 'International Tables Vol C Tables 4.2.6.8 and 6.1.1.4'
H H 0.0000 0.0000 'International Tables Vol C Tables 4.2.6.8 and 6.1.1.4'
Cl Cl 0.1484 0.1585 'International Tables Vol C Tables 4.2.6.8 and 6.1.1.4'
N N 0.0061 0.0033 'International Tables Vol C Tables 4.2.6.8 and 6.1.1.4'
Si Si 0.0817 0.0704 'International Tables Vol C Tables 4.2.6.8 and 6.1.1.4'
Ti Ti 0.2776 0.4457 'International Tables Vol C Tables 4.2.6.8 and 6.1.1.4'

loop_
_geom_angle_atom_site_label_1
_geom_angle_atom_site_label_2
_geom_angle_atom_site_label_3
_geom_angle
_geom_angle_site_symmetry_1
_geom_angle_site_symmetry_3
_geom_angle_publ_flag
Cl1 Ti1 Cl2 101.21(5) . . ?
Cl1 Ti1 C1 105.99(11) . . ?
Cl1 Ti1 C2 87.36(11) . . ?
Cl1 Ti1 C3 104.65(13) . . ?
Cl1 Ti1 C4 139.47(14) . . ?
Cl1 Ti1 C5 140.82(12) . . ?
Cl2 Ti1 C1 95.09(11) . . ?
Cl2 Ti1 C2 128.99(11) . . ?
Cl2 Ti1 C3 147.27(13) . . ?
Cl2 Ti1 C4 116.59(14) . . ?
Cl2 Ti1 C5 89.50(12) . . ?
N1 Ti1 Cl1 103.19(10) . . ?
N1 Ti1 Cl2 106.34(10) . . ?
N1 Ti1 C1 139.36(14) . . ?
N1 Ti1 C2 120.55(14) . . ?
N1 Ti1 C3 86.98(15) . . ?
N1 Ti1 C4 80.66(15) . . ?
N1 Ti1 C5 109.75(15) . . ?
C1 Ti1 C4 58.79(14) . . ?
C2 Ti1 C1 35.52(14) . . ?
C2 Ti1 C3 34.79(15) . . ?
C2 Ti1 C4 58.10(16) . . ?
C2 Ti1 C5 57.90(15) . . ?
C3 Ti1 C1 58.71(15) . . ?
C3 Ti1 C4 34.83(18) . . ?
C5 Ti1 C1 35.02(15) . . ?
C5 Ti1 C3 57.77(17) . . ?
C5 Ti1 C4 34.93(16) . . ?
C1 Si1 C19 106.0(2) . . ?
C15 Si1 C1 110.0(2) . . ?
C15 Si1 C17 111.1(2) . . ?
C15 Si1 C19 114.6(3) . . ?
C17 Si1 C1 107.03(19) . . ?
C17 Si1 C19 107.8(2) . . ?
C6 N1 Ti1 175.6(3) . . ?
Si1 C1 Ti1 125.36(19) . . ?
C2 C1 Ti1 71.3(2) . . ?
C2 C1 Si1 128.3(3) . . ?
C5 C1 Ti1 72.2(2) . . ?
C5 C1 Si1 125.9(3) . . ?
C5 C1 C2 105.5(4) . . ?
Ti1 C2 H2 119.8 . . ?
C1 C2 Ti1 73.2(2) . . ?
C1 C2 H2 125.4 . . ?
C3 C2 Ti1 73.4(2) . . ?
C3 C2 C1 109.2(4) . . ?
C3 C2 H2 125.4 . . ?
Ti1 C3 H3 121.2 . . ?
C2 C3 Ti1 71.8(2) . . ?
C2 C3 H3 125.8 . . ?
C2 C3 C4 108.3(4) . . ?
C4 C3 Ti1 72.9(2) . . ?
C4 C3 H3 125.8 . . ?
Ti1 C4 H4 121.0 . . ?
C3 C4 Ti1 72.3(2) . . ?
C3 C4 H4 126.5 . . ?
C3 C4 C5 107.1(4) . . ?
C5 C4 Ti1 72.1(2) . . ?
C5 C4 H4 126.5 . . ?
Ti1 C5 H5 120.8 . . ?
C1 C5 Ti1 72.8(2) . . ?
C1 C5 H5 125.1 . . ?
C4 C5 Ti1 73.0(2) . . ?
C4 C5 C1 109.8(4) . . ?
C4 C5 H5 125.1 . . ?
N1 C6 C7 117.4(3) . . ?
N1 C6 C11 117.9(3) . . ?
C11 C6 C7 124.6(4) . . ?
C8 C7 C6 109.1(3) . . ?
C9 C7 C6 107.7(3) . . ?
C9 C7 C8 106.4(4) . . ?
C10 C7 C6 114.9(4) . . ?
C10 C7 C8 107.5(4) . . ?
C10 C7 C9 110.8(4) . . ?
C7 C8 H8A 109.5 . . ?
C7 C8 H8B 109.5 . . ?
C7 C8 H8C 109.5 . . ?
H8A C8 H8B 109.5 . . ?
H8A C8 H8C 109.5 . . ?
H8B C8 H8C 109.5 . . ?
C7 C9 H9A 109.5 . . ?
C7 C9 H9B 109.5 . . ?
C7 C9 H9C 109.5 . . ?
H9A C9 H9B 109.5 . . ?
H9A C9 H9C 109.5 . . ?
H9B C9 H9C 109.5 . . ?
C7 C10 H10A 109.5 . . ?
C7 C10 H10B 109.5 . . ?
C7 C10 H10C 109.5 . . ?
H10A C10 H10B 109.5 . . ?
H10A C10 H10C 109.5 . . ?
H10B C10 H10C 109.5 . . ?
C12 C11 C6 109.5(4) . . ?
C12 C11 C13 107.5(4) . . ?
C12 C11 C14 108.2(4) . . ?
C13 C11 C6 111.2(4) . . ?
C14 C11 C6 109.8(4) . . ?
C14 C11 C13 110.6(4) . . ?
C11 C12 H12A 109.5 . . ?
C11 C12 H12B 109.5 . . ?
C11 C12 H12C 109.5 . . ?
H12A C12 H12B 109.5 . . ?
H12A C12 H12C 109.5 . . ?
H12B C12 H12C 109.5 . . ?
C11 C13 H13A 109.5 . . ?
C11 C13 H13B 109.5 . . ?
C11 C13 H13C 109.5 . . ?
H13A C13 H13B 109.5 . . ?
H13A C13 H13C 109.5 . . ?
H13B C13 H13C 109.5 . . ?
C11 C14 H14A 109.5 . . ?
C11 C14 H14B 109.5 . . ?
C11 C14 H14C 109.5 . . ?
H14A C14 H14B 109.5 . . ?
H14A C14 H14C 109.5 . . ?
H14B C14 H14C 109.5 . . ?
Si1 C15 H15A 108.3 . . ?
Si1 C15 H15B 108.3 . . ?
H15A C15 H15B 107.4 . . ?
C16 C15 Si1 116.1(4) . . ?
C16 C15 H15A 108.3 . . ?
C16 C15 H15B 108.3 . . ?
C15 C16 H16A 109.5 . . ?
C15 C16 H16B 109.5 . . ?
C15 C16 H16C 109.5 . . ?
H16A C16 H16B 109.5 . . ?
H16A C16 H16C 109.5 . . ?
H16B C16 H16C 109.5 . . ?
Si1 C17 H17A 108.2 . . ?
Si1 C17 H17B 108.2 . . ?
H17A C17 H17B 107.4 . . ?
C18 C17 Si1 116.2(3) . . ?
C18 C17 H17A 108.2 . . ?
C18 C17 H17B 108.2 . . ?
C17 C18 H18A 109.5 . . ?
C17 C18 H18B 109.5 . . ?
C17 C18 H18C 109.5 . . ?
H18A C18 H18B 109.5 . . ?
H18A C18 H18C 109.5 . . ?
H18B C18 H18C 109.5 . . ?
Si1 C19 H19A 108.6 . . ?
Si1 C19 H19B 108.6 . . ?
H19A C19 H19B 107.5 . . ?
C20 C19 Si1 114.9(4) . . ?
C20 C19 H19A 108.6 . . ?
C20 C19 H19B 108.6 . . ?
C19 C20 H20A 109.5 . . ?
C19 C20 H20B 109.5 . . ?
C19 C20 H20C 109.5 . . ?
H20A C20 H20B 109.5 . . ?
H20A C20 H20C 109.5 . . ?
H20B C20 H20C 109.5 . . ?

loop_
_geom_bond_atom_site_label_1
_geom_bond_atom_site_label_2
_geom_bond_distance
_geom_bond_site_symmetry_2
_geom_bond_publ_flag
Ti1 Cl1 2.2905(12) . ?
Ti1 Cl2 2.2933(12) . ?
Ti1 N1 1.841(3) . ?
Ti1 C1 2.355(4) . ?
Ti1 C2 2.330(4) . ?
Ti1 C3 2.351(4) . ?
Ti1 C4 2.360(4) . ?
Ti1 C5 2.347(4) . ?
Si1 C1 1.877(4) . ?
Si1 C15 1.855(5) . ?
Si1 C17 1.877(4) . ?
Si1 C19 1.900(5) . ?
N1 C6 1.272(5) . ?
C1 C2 1.430(6) . ?
C1 C5 1.415(6) . ?
C2 H2 0.9500 . ?
C2 C3 1.400(6) . ?
C3 H3 0.9500 . ?
C3 C4 1.410(7) . ?
C4 H4 0.9500 . ?
C4 C5 1.413(7) . ?
C5 H5 0.9500 . ?
C6 C7 1.562(6) . ?
C6 C11 1.547(6) . ?
C7 C8 1.544(7) . ?
C7 C9 1.530(6) . ?
C7 C10 1.506(6) . ?
C8 H8A 0.9800 . ?
C8 H8B 0.9800 . ?
C8 H8C 0.9800 . ?
C9 H9A 0.9800 . ?
C9 H9B 0.9800 . ?
C9 H9C 0.9800 . ?
C10 H10A 0.9800 . ?
C10 H10B 0.9800 . ?
C10 H10C 0.9800 . ?
C11 C12 1.525(7) . ?
C11 C13 1.532(6) . ?
C11 C14 1.525(6) . ?
C12 H12A 0.9800 . ?
C12 H12B 0.9800 . ?
C12 H12C 0.9800 . ?
C13 H13A 0.9800 . ?
C13 H13B 0.9800 . ?
C13 H13C 0.9800 . ?
C14 H14A 0.9800 . ?
C14 H14B 0.9800 . ?
C14 H14C 0.9800 . ?
C15 H15A 0.9900 . ?
C15 H15B 0.9900 . ?
C15 C16 1.540(7) . ?
C16 H16A 0.9800 . ?
C16 H16B 0.9800 . ?
C16 H16C 0.9800 . ?
C17 H17A 0.9900 . ?
C17 H17B 0.9900 . ?
C17 C18 1.532(6) . ?
C18 H18A 0.9800 . ?
C18 H18B 0.9800 . ?
C18 H18C 0.9800 . ?
C19 H19A 0.9900 . ?
C19 H19B 0.9900 . ?
C19 C20 1.511(7) . ?
C20 H20A 0.9800 . ?
C20 H20B 0.9800 . ?
C20 H20C 0.9800 . ?

loop_
_geom_torsion_atom_site_label_1
_geom_torsion_atom_site_label_2
_geom_torsion_atom_site_label_3
_geom_torsion_atom_site_label_4
_geom_torsion
_geom_torsion_site_symmetry_1
_geom_torsion_site_symmetry_2
_geom_torsion_site_symmetry_3
_geom_torsion_site_symmetry_4
_geom_torsion_publ_flag
Ti1 C1 C2 C3 -65.1(3) . . . . ?
Ti1 C1 C5 C4 64.1(3) . . . . ?
Ti1 C2 C3 C4 -64.2(3) . . . . ?
Ti1 C3 C4 C5 -64.1(3) . . . . ?
Ti1 C4 C5 C1 -63.9(3) . . . . ?
Si1 C1 C2 Ti1 -120.7(3) . . . . ?
Si1 C1 C2 C3 174.2(3) . . . . ?
Si1 C1 C5 Ti1 121.2(3) . . . . ?
Si1 C1 C5 C4 -174.7(3) . . . . ?
N1 C6 C7 C8 26.2(5) . . . . ?
N1 C6 C7 C9 -89.0(5) . . . . ?
N1 C6 C7 C10 147.0(4) . . . . ?
N1 C6 C11 C12 7.1(5) . . . . ?
N1 C6 C11 C13 125.7(4) . . . . ?
N1 C6 C11 C14 -111.6(4) . . . . ?
C1 Si1 C15 C16 -164.6(4) . . . . ?
C1 Si1 C17 C18 63.9(4) . . . . ?
C1 Si1 C19 C20 175.0(4) . . . . ?
C1 C2 C3 Ti1 64.9(3) . . . . ?
C1 C2 C3 C4 0.7(4) . . . . ?
C2 C1 C5 Ti1 -64.0(2) . . . . ?
C2 C1 C5 C4 0.1(4) . . . . ?
C2 C3 C4 Ti1 63.5(3) . . . . ?
C2 C3 C4 C5 -0.6(5) . . . . ?
C3 C4 C5 Ti1 64.3(3) . . . . ?
C3 C4 C5 C1 0.3(5) . . . . ?
C5 C1 C2 Ti1 64.6(3) . . . . ?
C5 C1 C2 C3 -0.5(4) . . . . ?
C7 C6 C11 C12 -170.9(4) . . . . ?
C7 C6 C11 C13 -52.4(5) . . . . ?
C7 C6 C11 C14 70.4(5) . . . . ?
C11 C6 C7 C8 -155.8(4) . . . . ?
C11 C6 C7 C9 89.1(5) . . . . ?
C11 C6 C7 C10 -35.0(6) . . . . ?
C15 Si1 C1 Ti1 -31.9(3) . . . . ?
C15 Si1 C1 C2 61.5(4) . . . . ?
C15 Si1 C1 C5 -124.8(4) . . . . ?
C15 Si1 C17 C18 -56.1(4) . . . . ?
C15 Si1 C19 C20 -63.6(5) . . . . ?
C17 Si1 C1 Ti1 -152.7(2) . . . . ?
C17 Si1 C1 C2 -59.3(4) . . . . ?
C17 Si1 C1 C5 114.4(4) . . . . ?
C17 Si1 C15 C16 -46.3(5) . . . . ?
C17 Si1 C19 C20 60.7(5) . . . . ?
C19 Si1 C1 Ti1 92.5(3) . . . . ?
C19 Si1 C1 C2 -174.1(4) . . . . ?
C19 Si1 C1 C5 -0.4(4) . . . . ?
C19 Si1 C15 C16 76.1(4) . . . . ?
C19 Si1 C17 C18 177.5(3) . . . . ?

loop_
_twin_individual_id
_twin_individual_mass_fraction_refined
1 0.78(4)
2 0.22(4)
